data_7225091
loop_
_publ_author_name
'Miao, Shao-Bin'
'Li, Zhao-Hao'
'Xu, Chun-Ying'
'Ji, Bao-Ming'

_publ_section_title
;
 Syntheses, characterization, and luminescence properties of three novel
 Ag(i) coordination polymers based on polycarboxylic acid ligands and
 1,3-di-(1,2,4-triazole-4-yl)benzene
;
_journal_issue 24
_journal_name_full CrystEngComm
_journal_page_first 4636
_journal_paper_doi 10.1039/C6CE00625F
_journal_volume 18
_journal_year 2016
_chemical_formula_sum 'C19 H12 Ag2 N6 O6'
_chemical_formula_weight 636.09
_chemical_name_systematic
;

 ?

;
_space_group_IT_number 14
_symmetry_cell_setting monoclinic
_symmetry_space_group_name_Hall '-P 2yn'
_symmetry_space_group_name_H-M 'P 1 21/n 1'
_atom_sites_solution_hydrogens geom
_atom_sites_solution_primary direct
_atom_sites_solution_secondary difmap
_audit_creation_method SHELXL-97
_audit_update_record
;
2016-03-06 deposited with the CCDC.
2016-05-04 downloaded from the CCDC.
;
_cell_angle_alpha 90.00
_cell_angle_beta 102.6940(10)
_cell_angle_gamma 90.00
_cell_formula_units_Z 4
_cell_length_a 13.3465(17)
_cell_length_b 7.1935(9)
_cell_length_c 19.632(3)
_cell_measurement_reflns_used 2557
_cell_measurement_temperature 296(2)
_cell_measurement_theta_max 25.81
_cell_measurement_theta_min 3.02
_cell_volume 1838.8(4)
_computing_cell_refinement 'Bruker SMART'
_computing_data_collection 'Bruker SMART'
_computing_data_reduction 'Bruker SAINT'
_computing_molecular_graphics 'Bruker SHELXTL'
_computing_publication_material 'Bruker SHELXTL'
_computing_structure_refinement 'SHELXL-97 (Sheldrick, 1997)'
_computing_structure_solution 'SHELXS-97 (Sheldrick, 1990)'
_diffrn_ambient_temperature 296(2)
_diffrn_measured_fraction_theta_full 0.992
_diffrn_measured_fraction_theta_max 0.992
_diffrn_measurement_device_type 'CCD area detector'
_diffrn_measurement_method 'phi and omega scans'
_diffrn_radiation_monochromator graphite
_diffrn_radiation_source 'fine-focus sealed tube'
_diffrn_radiation_type MoK\a
_diffrn_radiation_wavelength 0.71073
_diffrn_reflns_av_R_equivalents 0.0296
_diffrn_reflns_av_sigmaI/netI 0.0355
_diffrn_reflns_limit_h_max 16
_diffrn_reflns_limit_h_min -15
_diffrn_reflns_limit_k_max 8
_diffrn_reflns_limit_k_min -8
_diffrn_reflns_limit_l_max 23
_diffrn_reflns_limit_l_min -18
_diffrn_reflns_number 9494
_diffrn_reflns_theta_full 25.50
_diffrn_reflns_theta_max 25.50
_diffrn_reflns_theta_min 3.02
_diffrn_standards_number 0
_exptl_absorpt_coefficient_mu 2.188
_exptl_absorpt_correction_T_max 0.7074
_exptl_absorpt_correction_T_min 0.6000
_exptl_absorpt_correction_type multi-scan
_exptl_absorpt_process_details sadabs
_exptl_crystal_colour colourless
_exptl_crystal_density_diffrn 2.298
_exptl_crystal_density_method 'not measured'
_exptl_crystal_description block
_exptl_crystal_F_000 1240
_exptl_crystal_size_max 0.26
_exptl_crystal_size_mid 0.21
_exptl_crystal_size_min 0.17
_refine_diff_density_max 0.625
_refine_diff_density_min -0.663
_refine_diff_density_rms 0.093
_refine_ls_extinction_method none
_refine_ls_goodness_of_fit_ref 1.007
_refine_ls_hydrogen_treatment constr
_refine_ls_matrix_type full
_refine_ls_number_parameters 299
_refine_ls_number_reflns 3405
_refine_ls_number_restraints 0
_refine_ls_restrained_S_all 1.007
_refine_ls_R_factor_all 0.0481
_refine_ls_R_factor_gt 0.0322
_refine_ls_shift/su_max 0.000
_refine_ls_shift/su_mean 0.000
_refine_ls_structure_factor_coef Fsqd
_refine_ls_weighting_details 'calc w=1/[\s^2^(Fo^2^)+(0.0380P)^2^+1.7510P] where P=(Fo^2^+2Fc^2^)/3'
_refine_ls_weighting_scheme calc
_refine_ls_wR_factor_gt 0.0713
_refine_ls_wR_factor_ref 0.0813
_reflns_number_gt 2628
_reflns_number_total 3405
_reflns_threshold_expression >2sigma(I)
_cod_data_source_file c6ce00625f1.cif
_cod_data_source_block b
_cod_depositor_comments
;
The following automatic conversions were performed:

'_symmetry_cell_setting' value 'Monoclinic' changed to 'monoclinic'
according to
/usr/data/users/saulius/crontab/automatic-downloads/rss-feeds/RSC/lib/dictionaries/cif_core.dic
dictionary named 'cif_core.dic' version 2.4.2 from 2011-04-26.

Automatic conversion script
Id: cif_fix_values 4268 2015-11-12 08:31:59Z antanas 

 Adding full bibliography for 7225090--7225092.cif.
;
_cod_original_sg_symbol_H-M P2(1)/n
_cod_database_code 7225091

loop_
_symmetry_equiv_pos_as_xyz
'x, y, z'
'-x+1/2, y+1/2, -z+1/2'
'-x, -y, -z'
'x-1/2, -y-1/2, z-1/2'

loop_
_atom_site_label
_atom_site_type_symbol
_atom_site_fract_x
_atom_site_fract_y
_atom_site_fract_z
_atom_site_U_iso_or_equiv
_atom_site_adp_type
_atom_site_occupancy
_atom_site_symmetry_multiplicity
_atom_site_calc_flag
_atom_site_refinement_flags
Ag1 Ag 0.11943(3) 0.58444(6) 0.24200(2) 0.05052(14) Uani 1 1 d .
Ag2 Ag 0.21369(2) 0.28914(6) 0.09928(2) 0.04734(14) Uani 1 1 d .
N1 N 0.0182(2) 0.4797(5) 0.14339(18) 0.0300(8) Uani 1 1 d .
N2 N 0.0542(2) 0.3863(5) 0.09158(19) 0.0307(8) Uani 1 1 d .
N3 N -0.1140(2) 0.3670(5) 0.06924(17) 0.0230(7) Uani 1 1 d .
N4 N -0.4683(2) 0.2444(5) 0.08258(18) 0.0276(8) Uani 1 1 d .
N5 N -0.5532(3) 0.1824(5) 0.16349(19) 0.0330(9) Uani 1 1 d .
N6 N -0.6209(3) 0.2551(5) 0.1059(2) 0.0327(9) Uani 1 1 d .
O1 O 0.2872(2) 0.5383(5) 0.31117(18) 0.0528(9) Uani 1 1 d .
O2 O 0.2916(3) 0.5942(7) 0.2019(2) 0.0751(14) Uani 1 1 d .
O3 O 0.6382(2) 0.7217(5) 0.14574(16) 0.0380(8) Uani 1 1 d .
H3A H 0.6813 0.7475 0.1232 0.057 Uiso 1 1 calc R
O4 O 0.7744(2) 0.6051(4) 0.21884(16) 0.0377(8) Uani 1 1 d .
O5 O 0.7502(2) 0.2936(4) 0.43719(15) 0.0373(7) Uani 1 1 d .
O6 O 0.6153(2) 0.3676(5) 0.47934(16) 0.0447(8) Uani 1 1 d .
C1 C -0.2168(3) 0.3148(5) 0.0361(2) 0.0247(9) Uani 1 1 d .
C2 C -0.2397(3) 0.2702(6) -0.0339(2) 0.0309(10) Uani 1 1 d .
H2 H -0.1895 0.2781 -0.0600 0.037 Uiso 1 1 calc R
C3 C -0.3385(3) 0.2136(6) -0.0650(2) 0.0338(10) Uani 1 1 d .
H3 H -0.3542 0.1814 -0.1120 0.041 Uiso 1 1 calc R
C4 C -0.4137(3) 0.2046(6) -0.0267(2) 0.0319(10) Uani 1 1 d .
H4 H -0.4798 0.1663 -0.0477 0.038 Uiso 1 1 calc R
C5 C -0.3896(3) 0.2533(5) 0.0433(2) 0.0251(9) Uani 1 1 d .
C6 C -0.2909(3) 0.3077(5) 0.0756(2) 0.0244(9) Uani 1 1 d .
H6 H -0.2748 0.3387 0.1228 0.029 Uiso 1 1 calc R
C7 C -0.0816(3) 0.4644(6) 0.1282(2) 0.0294(10) Uani 1 1 d .
H7 H -0.1246 0.5146 0.1547 0.035 Uiso 1 1 calc R
C8 C -0.0271(3) 0.3191(6) 0.0481(2) 0.0273(9) Uani 1 1 d .
H8 H -0.0253 0.2490 0.0085 0.033 Uiso 1 1 calc R
C9 C -0.4631(3) 0.1780(6) 0.1480(2) 0.0307(10) Uani 1 1 d .
H9 H -0.4034 0.1353 0.1777 0.037 Uiso 1 1 calc R
C10 C -0.5684(3) 0.2892(6) 0.0590(2) 0.0312(10) Uani 1 1 d .
H10 H -0.5958 0.3381 0.0150 0.037 Uiso 1 1 calc R
C11 C 0.4500(3) 0.5438(6) 0.2816(2) 0.0295(10) Uani 1 1 d .
C12 C 0.5093(3) 0.6022(6) 0.2349(2) 0.0296(10) Uani 1 1 d .
H12 H 0.4771 0.6540 0.1923 0.036 Uiso 1 1 calc R
C13 C 0.6148(3) 0.5837(5) 0.2513(2) 0.0258(9) Uani 1 1 d .
C14 C 0.6624(3) 0.5017(6) 0.3139(2) 0.0261(9) Uani 1 1 d .
H14 H 0.7332 0.4848 0.3240 0.031 Uiso 1 1 calc R
C15 C 0.6064(3) 0.4443(6) 0.3618(2) 0.0270(9) Uani 1 1 d .
C16 C 0.4998(3) 0.4692(6) 0.3455(2) 0.0287(10) Uani 1 1 d .
H16 H 0.4617 0.4354 0.3779 0.034 Uiso 1 1 calc R
C17 C 0.3345(3) 0.5618(6) 0.2634(3) 0.0359(11) Uani 1 1 d .
C18 C 0.6822(3) 0.6399(6) 0.2029(2) 0.0284(9) Uani 1 1 d .
C19 C 0.6600(3) 0.3634(6) 0.4309(2) 0.0312(10) Uani 1 1 d .

loop_
_atom_site_aniso_label
_atom_site_aniso_U_11
_atom_site_aniso_U_22
_atom_site_aniso_U_33
_atom_site_aniso_U_23
_atom_site_aniso_U_13
_atom_site_aniso_U_12
Ag1 0.0273(2) 0.0834(3) 0.0386(2) -0.0149(2) 0.00228(16) 0.00013(18)
Ag2 0.01804(18) 0.0722(3) 0.0534(3) 0.0181(2) 0.01126(16) 0.00952(16)
N1 0.0198(17) 0.040(2) 0.031(2) -0.0064(17) 0.0055(15) 0.0015(15)
N2 0.0193(17) 0.043(2) 0.031(2) -0.0034(17) 0.0089(16) 0.0008(15)
N3 0.0171(15) 0.0283(17) 0.0238(19) -0.0013(15) 0.0051(14) 0.0007(13)
N4 0.0179(17) 0.035(2) 0.029(2) 0.0026(16) 0.0043(15) -0.0018(14)
N5 0.0205(18) 0.045(2) 0.033(2) 0.0033(18) 0.0047(16) 0.0003(16)
N6 0.0215(18) 0.044(2) 0.031(2) 0.0045(17) 0.0017(16) 0.0024(15)
O1 0.0264(17) 0.087(3) 0.049(2) -0.011(2) 0.0164(16) -0.0091(17)
O2 0.0257(19) 0.133(4) 0.065(3) 0.035(3) 0.0072(19) 0.011(2)
O3 0.0262(15) 0.059(2) 0.0283(18) 0.0116(16) 0.0054(14) -0.0010(15)
O4 0.0241(16) 0.058(2) 0.0332(18) 0.0046(16) 0.0112(13) 0.0060(14)
O5 0.0309(16) 0.056(2) 0.0229(17) 0.0039(15) 0.0017(13) 0.0103(15)
O6 0.0364(18) 0.072(2) 0.0296(18) 0.0105(17) 0.0166(15) -0.0008(17)
C1 0.0167(19) 0.030(2) 0.026(2) 0.0027(18) 0.0005(17) 0.0029(16)
C2 0.027(2) 0.037(2) 0.029(3) 0.001(2) 0.0079(19) 0.0004(18)
C3 0.034(2) 0.042(3) 0.023(2) -0.002(2) 0.000(2) 0.000(2)
C4 0.021(2) 0.041(3) 0.031(3) 0.004(2) -0.0008(19) -0.0028(18)
C5 0.0169(19) 0.029(2) 0.028(2) 0.0038(18) 0.0036(18) 0.0004(16)
C6 0.021(2) 0.028(2) 0.023(2) -0.0025(18) 0.0016(17) 0.0008(16)
C7 0.020(2) 0.038(2) 0.032(3) 0.001(2) 0.0085(18) 0.0060(18)
C8 0.020(2) 0.039(2) 0.026(2) 0.002(2) 0.0096(18) 0.0028(17)
C9 0.017(2) 0.042(3) 0.031(3) 0.006(2) 0.0013(18) 0.0036(17)
C10 0.018(2) 0.042(2) 0.034(3) 0.004(2) 0.0046(19) 0.0044(18)
C11 0.023(2) 0.033(2) 0.032(3) -0.004(2) 0.0060(19) 0.0026(17)
C12 0.024(2) 0.035(2) 0.031(3) 0.001(2) 0.0088(19) 0.0021(17)
C13 0.027(2) 0.025(2) 0.027(2) -0.0016(18) 0.0100(18) 0.0013(17)
C14 0.022(2) 0.029(2) 0.027(2) -0.0045(19) 0.0066(18) -0.0006(17)
C15 0.027(2) 0.028(2) 0.028(2) -0.0039(19) 0.0095(18) -0.0022(17)
C16 0.026(2) 0.030(2) 0.033(3) -0.002(2) 0.0124(19) -0.0013(17)
C17 0.024(2) 0.038(3) 0.046(3) -0.003(2) 0.008(2) -0.0027(19)
C18 0.025(2) 0.033(2) 0.029(3) -0.001(2) 0.0092(19) 0.0007(18)
C19 0.030(2) 0.036(2) 0.029(3) -0.003(2) 0.008(2) -0.0105(19)

loop_
_atom_type_symbol
_atom_type_description
_atom_type_scat_dispersion_real
_atom_type_scat_dispersion_imag
_atom_type_scat_source
C C 0.0033 0.0016 'International Tables Vol C Tables 4.2.6.8 and 6.1.1.4'
H H 0.0000 0.0000 'International Tables Vol C Tables 4.2.6.8 and 6.1.1.4'
N N 0.0061 0.0033 'International Tables Vol C Tables 4.2.6.8 and 6.1.1.4'
O O 0.0106 0.0060 'International Tables Vol C Tables 4.2.6.8 and 6.1.1.4'
Ag Ag -0.8971 1.1015 'International Tables Vol C Tables 4.2.6.8 and 6.1.1.4'

loop_
_geom_angle_atom_site_label_1
_geom_angle_atom_site_label_2
_geom_angle_atom_site_label_3
_geom_angle
_geom_angle_site_symmetry_1
_geom_angle_site_symmetry_3
N1 Ag1 N5 121.89(12) . 2_455
N1 Ag1 O1 139.77(12) . .
N5 Ag1 O1 93.56(12) 2_455 .
N1 Ag1 O2 98.85(13) . .
N5 Ag1 O2 138.65(14) 2_455 .
O1 Ag1 O2 52.31(12) . .
N6 Ag2 N2 167.97(13) 1_655 .
N6 Ag2 O1 92.19(12) 1_655 2_545
N2 Ag2 O1 96.98(11) . 2_545
C7 N1 N2 106.9(3) . .
C7 N1 Ag1 128.3(3) . .
N2 N1 Ag1 123.8(2) . .
C8 N2 N1 106.6(3) . .
C8 N2 Ag2 124.8(3) . .
N1 N2 Ag2 125.8(3) . .
C7 N3 C8 105.1(3) . .
C7 N3 C1 128.6(3) . .
C8 N3 C1 126.2(3) . .
C10 N4 C9 104.4(3) . .
C10 N4 C5 126.1(4) . .
C9 N4 C5 129.3(3) . .
C9 N5 N6 106.7(3) . .
C9 N5 Ag1 135.1(3) . 2_445
N6 N5 Ag1 118.1(2) . 2_445
C10 N6 N5 107.1(3) . .
C10 N6 Ag2 129.1(3) . 1_455
N5 N6 Ag2 123.8(3) . 1_455
C17 O1 Ag1 96.9(3) . .
C17 O1 Ag2 120.4(3) . 2
Ag1 O1 Ag2 98.64(12) . 2
C17 O2 Ag1 87.1(3) . .
C18 O3 H3A 109.5 . .
C2 C1 C6 121.3(4) . .
C2 C1 N3 119.7(3) . .
C6 C1 N3 119.0(4) . .
C1 C2 C3 119.3(4) . .
C1 C2 H2 120.4 . .
C3 C2 H2 120.4 . .
C4 C3 C2 120.5(4) . .
C4 C3 H3 119.7 . .
C2 C3 H3 119.7 . .
C5 C4 C3 119.4(4) . .
C5 C4 H4 120.3 . .
C3 C4 H4 120.3 . .
C4 C5 C6 121.0(4) . .
C4 C5 N4 119.0(3) . .
C6 C5 N4 120.0(4) . .
C1 C6 C5 118.5(4) . .
C1 C6 H6 120.8 . .
C5 C6 H6 120.8 . .
N1 C7 N3 111.2(3) . .
N1 C7 H7 124.4 . .
N3 C7 H7 124.4 . .
N2 C8 N3 110.2(4) . .
N2 C8 H8 124.9 . .
N3 C8 H8 124.9 . .
N5 C9 N4 110.7(4) . .
N5 C9 H9 124.7 . .
N4 C9 H9 124.7 . .
N6 C10 N4 111.1(4) . .
N6 C10 H10 124.5 . .
N4 C10 H10 124.5 . .
C16 C11 C12 118.7(4) . .
C16 C11 C17 120.4(4) . .
C12 C11 C17 120.9(4) . .
C13 C12 C11 120.8(4) . .
C13 C12 H12 119.6 . .
C11 C12 H12 119.6 . .
C12 C13 C14 119.5(4) . .
C12 C13 C18 123.3(4) . .
C14 C13 C18 117.1(4) . .
C13 C14 C15 121.2(4) . .
C13 C14 H14 119.4 . .
C15 C14 H14 119.4 . .
C14 C15 C16 118.7(4) . .
C14 C15 C19 120.4(4) . .
C16 C15 C19 120.9(4) . .
C11 C16 C15 121.0(4) . .
C11 C16 H16 119.5 . .
C15 C16 H16 119.5 . .
O2 C17 O1 123.6(4) . .
O2 C17 C11 118.4(4) . .
O1 C17 C11 118.0(4) . .
O4 C18 O3 123.8(4) . .
O4 C18 C13 119.3(4) . .
O3 C18 C13 116.9(4) . .
O6 C19 O5 122.6(4) . .
O6 C19 C15 118.2(4) . .
O5 C19 C15 119.2(4) . .

loop_
_geom_bond_atom_site_label_1
_geom_bond_atom_site_label_2
_geom_bond_distance
_geom_bond_site_symmetry_2
Ag1 N1 2.234(3) .
Ag1 N5 2.333(4) 2_455
Ag1 O1 2.374(3) .
Ag1 O2 2.588(3) .
Ag2 N6 2.197(3) 1_655
Ag2 N2 2.214(3) .
Ag2 O1 2.521(4) 2_545
N1 C7 1.303(5) .
N1 N2 1.390(5) .
N2 C8 1.316(5) .
N3 C7 1.341(5) .
N3 C8 1.360(5) .
N3 C1 1.434(5) .
N4 C10 1.352(5) .
N4 C9 1.358(5) .
N4 C5 1.435(5) .
N5 C9 1.304(5) .
N5 N6 1.386(5) .
N5 Ag1 2.333(4) 2_445
N6 C10 1.296(5) .
N6 Ag2 2.197(3) 1_455
O1 C17 1.251(6) .
O1 Ag2 2.521(4) 2
O2 C17 1.240(6) .
O3 C18 1.288(5) .
O3 H3A 0.8200 .
O4 C18 1.226(5) .
O5 C19 1.285(5) .
O6 C19 1.229(5) .
C1 C2 1.378(6) .
C1 C6 1.386(5) .
C2 C3 1.386(6) .
C2 H2 0.9300 .
C3 C4 1.382(6) .
C3 H3 0.9300 .
C4 C5 1.385(6) .
C4 H4 0.9300 .
C5 C6 1.388(5) .
C6 H6 0.9300 .
C7 H7 0.9300 .
C8 H8 0.9300 .
C9 H9 0.9300 .
C10 H10 0.9300 .
C11 C16 1.392(6) .
C11 C12 1.400(6) .
C11 C17 1.510(6) .
C12 C13 1.380(5) .
C12 H12 0.9300 .
C13 C14 1.386(6) .
C13 C18 1.501(5) .
C14 C15 1.385(5) .
C14 H14 0.9300 .
C15 C16 1.399(5) .
C15 C19 1.505(6) .
C16 H16 0.9300 .

loop_
_geom_hbond_atom_site_label_D
_geom_hbond_atom_site_label_H
_geom_hbond_atom_site_label_A
_geom_hbond_distance_DH
_geom_hbond_distance_HA
_geom_hbond_distance_DA
_geom_hbond_angle_DHA
_geom_hbond_site_symmetry_A
O3 H3A O5 0.82 1.68 2.490(4) 168.3 2_655

loop_
_geom_torsion_atom_site_label_1
_geom_torsion_atom_site_label_2
_geom_torsion_atom_site_label_3
_geom_torsion_atom_site_label_4
_geom_torsion
_geom_torsion_site_symmetry_1
_geom_torsion_site_symmetry_4
N5 Ag1 N1 C7 0.8(4) 2_455 .
O1 Ag1 N1 C7 148.9(3) . .
O2 Ag1 N1 C7 -171.8(4) . .
N5 Ag1 N1 N2 -166.7(3) 2_455 .
O1 Ag1 N1 N2 -18.6(4) . .
O2 Ag1 N1 N2 20.7(3) . .
C7 N1 N2 C8 -0.3(5) . .
Ag1 N1 N2 C8 169.5(3) . .
C7 N1 N2 Ag2 -161.7(3) . .
Ag1 N1 N2 Ag2 8.0(4) . .
N6 Ag2 N2 C8 131.3(6) 1_655 .
O1 Ag2 N2 C8 -89.4(3) 2_545 .
N6 Ag2 N2 N1 -70.6(8) 1_655 .
O1 Ag2 N2 N1 68.8(3) 2_545 .
C9 N5 N6 C10 0.4(5) . .
Ag1 N5 N6 C10 -176.3(3) 2_445 .
C9 N5 N6 Ag2 178.1(3) . 1_455
Ag1 N5 N6 Ag2 1.4(4) 2_445 1_455
N1 Ag1 O1 C17 52.9(4) . .
N5 Ag1 O1 C17 -153.8(3) 2_455 .
O2 Ag1 O1 C17 0.6(3) . .
N1 Ag1 O1 Ag2 175.16(14) . 2
N5 Ag1 O1 Ag2 -31.53(13) 2_455 2
O2 Ag1 O1 Ag2 122.9(2) . 2
N1 Ag1 O2 C17 -149.5(3) . .
N5 Ag1 O2 C17 40.0(4) 2_455 .
O1 Ag1 O2 C17 -0.6(3) . .
C7 N3 C1 C2 158.6(4) . .
C8 N3 C1 C2 -24.5(6) . .
C7 N3 C1 C6 -22.4(6) . .
C8 N3 C1 C6 154.5(4) . .
C6 C1 C2 C3 -1.3(6) . .
N3 C1 C2 C3 177.7(4) . .
C1 C2 C3 C4 1.0(7) . .
C2 C3 C4 C5 0.2(7) . .
C3 C4 C5 C6 -1.1(6) . .
C3 C4 C5 N4 179.7(4) . .
C10 N4 C5 C4 -37.5(6) . .
C9 N4 C5 C4 137.0(4) . .
C10 N4 C5 C6 143.3(4) . .
C9 N4 C5 C6 -42.2(6) . .
C2 C1 C6 C5 0.3(6) . .
N3 C1 C6 C5 -178.7(3) . .
C4 C5 C6 C1 0.9(6) . .
N4 C5 C6 C1 -180.0(3) . .
N2 N1 C7 N3 -0.2(5) . .
Ag1 N1 C7 N3 -169.4(3) . .
C8 N3 C7 N1 0.6(5) . .
C1 N3 C7 N1 178.0(4) . .
N1 N2 C8 N3 0.7(5) . .
Ag2 N2 C8 N3 162.3(3) . .
C7 N3 C8 N2 -0.8(5) . .
C1 N3 C8 N2 -178.3(4) . .
N6 N5 C9 N4 -0.1(5) . .
Ag1 N5 C9 N4 175.7(3) 2_445 .
C10 N4 C9 N5 -0.2(5) . .
C5 N4 C9 N5 -175.6(4) . .
N5 N6 C10 N4 -0.5(5) . .
Ag2 N6 C10 N4 -178.1(3) 1_455 .
C9 N4 C10 N6 0.4(5) . .
C5 N4 C10 N6 176.0(4) . .
C16 C11 C12 C13 1.0(6) . .
C17 C11 C12 C13 -179.3(4) . .
C11 C12 C13 C14 1.8(6) . .
C11 C12 C13 C18 178.7(4) . .
C12 C13 C14 C15 -2.6(6) . .
C18 C13 C14 C15 -179.7(4) . .
C13 C14 C15 C16 0.6(6) . .
C13 C14 C15 C19 -177.2(4) . .
C12 C11 C16 C15 -3.1(6) . .
C17 C11 C16 C15 177.2(4) . .
C14 C15 C16 C11 2.3(6) . .
C19 C15 C16 C11 -179.9(4) . .
Ag1 O2 C17 O1 1.1(5) . .
Ag1 O2 C17 C11 179.2(4) . .
Ag1 O1 C17 O2 -1.2(6) . .
Ag2 O1 C17 O2 -105.5(5) 2 .
Ag1 O1 C17 C11 -179.3(3) . .
Ag2 O1 C17 C11 76.4(5) 2 .
C16 C11 C17 O2 -166.2(5) . .
C12 C11 C17 O2 14.1(7) . .
C16 C11 C17 O1 12.0(6) . .
C12 C11 C17 O1 -167.8(4) . .
C12 C13 C18 O4 -174.0(4) . .
C14 C13 C18 O4 2.9(6) . .
C12 C13 C18 O3 5.3(6) . .
C14 C13 C18 O3 -177.8(4) . .
C14 C15 C19 O6 157.9(4) . .
C16 C15 C19 O6 -19.9(6) . .
C14 C15 C19 O5 -21.9(6) . .
C16 C15 C19 O5 160.3(4) . .
